data_2005175
loop_
_publ_author_name
'Bacchi, A.'
'Ferranti, F.'
'Pelizzi, G.'

_publ_section_title
;
 Conformation and Packing of Cobalt(III) Sepulchrate
 Dihydrogentriphosphate Hexahydrate
;
_journal_issue 7
_journal_name_full 'Acta Crystallographica Section C'
_journal_page_first 1624
_journal_page_last 1627
_journal_paper_doi 10.1107/S0108270196001412
_journal_volume 52
_journal_year 1996
_chemical_formula_analytical
;
Cobalt(III)sepulchrate dihydrotriphosphate hexahydrate
;
_chemical_formula_iupac '[Co (C12 H30 N8)](H2 P3 O10) , 6H2 O'
_chemical_formula_structural 'Co (C12 N8 H30),H2 P3 O10,6(H2 O)'
_chemical_formula_sum 'C12 H44 Co N8 O16 P3'
_chemical_formula_weight 708.38
_chemical_name_systematic
;
?
;
_space_group_IT_number 1
_symmetry_cell_setting triclinic
_symmetry_space_group_name_Hall 'P 1'
_symmetry_space_group_name_H-M 'P 1'
_cell_angle_alpha 103.91(4)
_cell_angle_beta 111.14(3)
_cell_angle_gamma 103.85(5)
_cell_formula_units_Z 1
_cell_length_a 10.788(6)
_cell_length_b 8.748(4)
_cell_length_c 8.966(4)
_cell_measurement_reflns_used 19
_cell_measurement_temperature 293
_cell_measurement_theta_max 18.17
_cell_measurement_theta_min 7
_cell_volume 714.7(7)
_computing_molecular_graphics 'ORTEP (Johnson, 1965), PLUTO (Motherwell & Clegg, 1976)'
_computing_publication_material 'PARST (Nardelli, 1983), ABRAHAMS (Gilli, 1977)'
_computing_structure_refinement SHELX76
_computing_structure_solution 'SHELX76 (Sheldrick, 1976)'
_diffrn_ambient_temperature 293
_diffrn_measurement_device 'Siemens AED diffractometer'
_diffrn_measurement_method ' \q/2\q scans'
_diffrn_radiation_monochromator graphite
_diffrn_radiation_source 'fine-focus sealed tube'
_diffrn_radiation_type MoK\a
_diffrn_radiation_wavelength 0.71070
_diffrn_reflns_av_R_equivalents .03
_diffrn_reflns_limit_h_max 12
_diffrn_reflns_limit_h_min -13
_diffrn_reflns_limit_k_max 10
_diffrn_reflns_limit_k_min -10
_diffrn_reflns_limit_l_max 11
_diffrn_reflns_limit_l_min 0
_diffrn_reflns_number 2808
_diffrn_reflns_reduction_process
;
Lorentz and polarization
;
_diffrn_reflns_theta_max 26
_diffrn_reflns_theta_min 3
_diffrn_standards_decay_% 0
_diffrn_standards_interval_count 50
_diffrn_standards_number 1
_exptl_absorpt_coefficient_mu 0.8511
_exptl_absorpt_correction_type none
_exptl_crystal_colour orange
_exptl_crystal_density_diffrn 1.6460
_exptl_crystal_density_meas 1.63
_exptl_crystal_density_method xxxx
_exptl_crystal_description 'Irregular prism'
_exptl_crystal_F_000 372.0
_exptl_crystal_size_max 0.43
_exptl_crystal_size_mid 0.26
_exptl_crystal_size_min 0.13
_refine_diff_density_max 0.28
_refine_diff_density_min -0.13
_refine_ls_abs_structure_details
;
Hamilton (1965) test applied to determine the absolute configuration
;
_refine_ls_extinction_method none
_refine_ls_goodness_of_fit_obs 'not calculated'
_refine_ls_hydrogen_treatment refall
_refine_ls_matrix_type full
_refine_ls_number_parameters 530
_refine_ls_number_reflns 2808
_refine_ls_R_factor_obs 0.0278
_refine_ls_shift/esd_max 0.20
_refine_ls_structure_factor_coef F
_refine_ls_weighting_details 'w = 1/[\s^2^(F)+0.005F^2^]'
_refine_ls_weighting_scheme calc
_refine_ls_wR_factor_obs 0.0380
_reflns_number_observed 3620
_reflns_number_total 3808
_reflns_observed_criterion I>2\s(I)
_cod_data_source_file pt1022.cif
_cod_data_source_block compound1
_cod_depositor_comments
;
The following automatic conversions were performed:

'_refine_ls_weighting_scheme' value '1/[\s^2^(F)+0.005F^2^]' was
changed to 'calc'. New tag '_refine_ls_weighting_details' was
created. The value of the new tag was set to 'w =
1/[\s^2^(F)+0.005F^2^]'.

Automatic conversion script
Id: cif_fix_values 3143 2015-03-26 13:38:13Z robertas 
;
_cod_original_sg_symbol_H-M P1
_cod_original_formula_sum 'C12 H44 Co N8 O16 P3 '
_cod_database_code 2005175

loop_
_symmetry_equiv_pos_as_xyz
'x, y, z'

loop_
_atom_site_aniso_label
_atom_site_aniso_U_11
_atom_site_aniso_U_22
_atom_site_aniso_U_33
_atom_site_aniso_U_12
_atom_site_aniso_U_13
_atom_site_aniso_U_23
Co 0.0177(2) 0.0142(2) 0.0166(2) 0.0062(2) 0.0080(2) 0.0057(2)
N1 0.027(2) 0.025(2) 0.024(2) 0.0123(16) 0.0133(17) 0.0123(16)
N2 0.0228(19) 0.0209(18) 0.028(2) 0.0064(16) 0.0110(16) 0.0077(16)
N3 0.029(2) 0.0190(17) 0.0178(19) 0.0071(15) 0.0079(16) 0.0066(15)
N4 0.0235(18) 0.0227(18) 0.026(2) 0.0059(15) 0.0135(16) 0.0060(15)
N5 0.026(2) 0.0202(17) 0.025(2) 0.0096(16) 0.0100(18) 0.0049(16)
N6 0.0202(18) 0.0285(19) 0.029(2) 0.0141(17) 0.0136(16) 0.0125(16)
N7 0.037(2) 0.0222(19) 0.036(2) 0.0162(17) 0.0190(19) 0.0150(17)
N8 0.036(2) 0.025(2) 0.036(2) 0.0129(19) 0.020(2) 0.0165(18)
C1 0.043(3) 0.027(3) 0.033(3) 0.015(2) 0.017(3) 0.018(3)
C2 0.034(3) 0.031(3) 0.046(4) 0.018(2) 0.022(3) 0.020(2)
C3 0.041(3) 0.014(2) 0.037(3) 0.007(2) 0.016(3) 0.010(2)
C4 0.032(3) 0.037(2) 0.020(2) 0.0093(19) 0.006(2) 0.011(2)
C5 0.032(3) 0.027(2) 0.035(3) 0.008(2) 0.023(2) 0.011(2)
C6 0.025(2) 0.027(2) 0.029(3) 0.006(2) 0.0084(19) -0.0001(18)
C7 0.039(3) 0.033(3) 0.016(2) 0.0028(19) 0.011(2) 0.011(2)
C8 0.020(2) 0.033(2) 0.032(3) 0.010(2) 0.007(2) 0.0052(19)
C9 0.035(3) 0.027(2) 0.026(3) 0.014(2) 0.016(2) 0.0068(19)
C10 0.036(3) 0.022(2) 0.042(3) 0.014(2) 0.021(2) 0.016(2)
C11 0.034(3) 0.024(2) 0.037(3) 0.006(2) 0.016(2) 0.010(2)
C12 0.048(3) 0.034(3) 0.039(3) 0.025(2) 0.026(3) 0.023(2)
P1 0.0199(4) 0.0219(4) 0.0291(5) 0.0096(4) 0.0094(4) 0.0060(4)
P2 0.0231(5) 0.0267(5) 0.0365(6) 0.0143(4) 0.0163(4) 0.0111(4)
P3 0.0226(5) 0.0244(5) 0.0223(5) 0.0098(4) 0.0108(4) 0.0039(4)
O1 0.0269(15) 0.0296(16) 0.0409(19) 0.0090(14) 0.0085(14) 0.0052(13)
O2 0.0396(17) 0.0283(15) 0.0434(19) 0.0077(14) 0.0258(15) 0.0111(13)
O3 0.0292(15) 0.0344(16) 0.0411(18) 0.0207(14) 0.0062(14) 0.0081(13)
O4 0.0327(15) 0.0253(13) 0.0290(15) 0.0116(12) 0.0154(12) 0.0109(12)
O5 0.059(2) 0.0361(19) 0.067(3) 0.0202(18) 0.044(2) 0.0233(19)
O6 0.0307(16) 0.046(2) 0.049(2) 0.0198(18) 0.0091(16) 0.0105(15)
O7 0.0305(17) 0.0505(19) 0.047(2) 0.0329(17) 0.0199(15) 0.0128(15)
O8 0.0378(16) 0.0296(15) 0.0383(17) 0.0167(13) 0.0227(14) 0.0071(13)
O9 0.052(2) 0.054(2) 0.0269(19) 0.0200(17) 0.0017(16) -0.0112(18)
O10 0.058(2) 0.0343(18) 0.079(3) 0.0117(18) 0.051(2) 0.0133(17)
O11 0.071(3) 0.037(2) 0.050(2) 0.021(2) 0.033(2) 0.017(2)
O12 0.053(2) 0.048(3) 0.058(3) 0.016(2) 0.025(2) 0.021(2)
O13 0.043(2) 0.044(2) 0.059(3) 0.015(2) 0.024(2) 0.0178(18)
O14 0.059(3) 0.124(4) 0.068(3) 0.054(3) 0.034(3) 0.028(3)
O15 0.202(9) 0.111(5) 0.062(4) 0.050(4) 0.074(5) 0.100(6)
O16 0.106(5) 0.080(4) 0.059(3) 0.019(3) 0.048(3) 0.043(4)

loop_
_atom_site_label
_atom_site_fract_x
_atom_site_fract_y
_atom_site_fract_z
_atom_site_U_iso_or_equiv
_atom_site_calc_flag
_atom_site_calc_attached_atom
_atom_site_type_symbol
Co .0 .0 .0 .0159(2) calc . Co
N1 -.0414(5) .0923(5) -0.1839(5) .0234(17) . . N
N2 -0.1604(4) .0408(5) .0390(5) .0243(15) . . N
N3 .1342(4) .2270(5) .1736(5) .0230(15) . . N
N4 -0.1252(4) -0.2218(5) -0.1810(5) .0244(15) . . N
N5 .0187(5) -0.1064(5) .1757(6) .0247(16) . . N
N6 .1723(5) -.0330(5) -.0120(6) .0234(15) . . N
N7 -.0584(5) .3161(5) .0236(6) .0287(18) . . N
N8 .0615(5) -0.3153(5) -.0193(6) .030(2) . . N
C1 -.0615(7) .2597(7) -0.1405(7) .032(3) . . C
C2 -0.1724(6) .2102(7) .0418(9) .033(3) . . C
C3 .0785(6) .3675(6) .1651(8) .032(2) . . C
C4 -0.1660(6) -.0407(7) -0.3403(6) .032(2) . . C
C5 -0.1582(6) .0061(7) .1933(7) .030(2) . . C
C6 .2718(5) .2607(6) .1641(7) .0309(19) . . C
C7 -0.1479(6) -0.2054(7) -0.3484(6) .032(2) . . C
C8 .2998(5) .0976(6) .1400(7) .031(2) . . C
C9 -0.1162(6) -0.1443(6) .1925(7) .029(2) . . C
C10 .1742(6) -0.2080(6) -.0347(8) .031(2) . . C
C11 -.0776(6) -0.3668(7) -0.1581(7) .033(2) . . C
C12 .0639(7) -0.2559(7) .1469(8) .034(2) . . C
P1 .46340(10) .63530(10) .70250(10) .0243(4) . . P
P2 .53300(10) .33640(10) .7198(2) .0268(4) . . P
P3 .23640(10) .19060(10) .65920(10) .0235(4) . . P
O1 .6066(3) .7675(4) .7838(5) .0363(13) . . O
O2 .3864(3) .6216(4) .8122(4) .0360(15) . . O
O3 .3638(3) .6514(4) .5358(4) .0371(14) . . O
O4 .4717(3) .4551(4) .6246(4) .0280(12) . . O
O5 .5579(4) .2167(5) .5973(6) .0474(19) . . O
O6 .6502(4) .4384(5) .8914(5) .0447(16) . . O
O7 .4041(3) .2386(5) .7504(5) .0392(16) . . O
O8 .1706(4) .0445(4) .6985(4) .0335(14) . . O
O9 .1889(4) .1649(6) .4772(5) .0544(19) . . O
O10 .2129(4) .3461(5) .7555(6) .0529(19) . . O
O11 .4442(5) -0.1259(6) .4208(6) .050(2) . . O
O12 -.0275(5) .4069(6) .5106(6) .053(2) . . O
O13 .1154(4) .7166(5) .5184(5) .049(2) . . O
O14 .6718(6) .2793(9) .3729(7) .079(3) . . O
O15 .6482(10) .5142(10) .2092(9) .107(5) . . O
O16 .5291(8) .7492(8) .1814(7) .078(3) . . O
H11 .022(9) .351(11) -0.135(10) .07(2) . C1 H
H21 -0.147(9) .254(10) -0.215(10) .08(2) . C1 H
H12 -0.258(9) .194(10) -.042(11) .02(2) . C2 H
H22 -0.179(9) .267(11) .153(11) .03(2) . C2 H
H13 .085(8) .411(10) .278(10) .044(19) . C3 H
H23 .138(8) .426(11) .143(10) .03(2) . C3 H
H14 -0.157(8) .012(10) -0.424(11) .044(19) . C4 H
H24 -0.245(9) -.032(10) -0.319(10) .05(2) . C4 H
H15 -0.244(9) .005(10) .180(10) .073(19) . C5 H
H25 -.086(9) .101(11) .286(11) .05(2) . C5 H
H16 .250(8) .298(10) .065(10) .07(2) . C6 H
H26 .343(8) .352(11) .283(10) .06(2) . C6 H
H17 -0.239(8) -0.295(10) -0.448(10) .02(2) . C7 H
H27 -.069(9) -0.207(10) -0.362(10) .06(2) . C7 H
H18 .391(8) .112(10) .134(10) .05(2) . C8 H
H28 .311(8) .070(10) .242(10) .04(2) . C8 H
H19 -0.188(8) -0.233(11) .103(10) .05(2) . C9 H
H29 -.097(8) -0.159(10) .285(10) .038(19) . C9 H
H110 .153(8) -0.266(10) -0.155(10) .06(2) . C10 H
H210 .242(9) -0.201(10) .064(11) .04(2) . C10 H
H111 -0.139(9) -0.457(11) -0.147(10) .04(2) . C11 H
H211 -.055(8) -0.418(10) -0.255(10) .03(2) . C11 H
H112 -.009(9) -0.352(11) .141(10) .07(2) . C12 H
H212 .154(8) -0.228(10) .239(10) .04(2) . C12 H
H1N .039(9) .113(11) -0.208(10) .04(2) . N1 H
H2N -0.241(9) -.033(10) -.050(11) .05(2) . N2 H
H3N .140(8) .237(10) .264(11) .05(2) . N3 H
H4N -0.203(9) -0.242(10) -0.185(10) .05(2) . N4 H
H5N .083(9) -.040(11) .256(11) .04(2) . N5 H
H6N .173(8) -.017(10) -0.113(10) .059(19) . N6 H
H1P .402(7) .737(9) .503(8) .074(17) . O3 H
H2P .297(7) .490(9) .803(8) .080(17) . O2 H
H1O1 .496(8) -.041(10) .478(10) .034(18) . O11 H
H2O1 .495(8) -0.136(9) .373(9) .074(18) . O11 H
H1O2 .021(7) .517(9) .518(9) .037(17) . O12 H
H2O2 .041(8) .380(9) .562(9) .075(18) . O12 H
H1O3 .206(8) .717(9) .545(9) .065(17) . O13 H
H2O3 .148(7) .818(10) .584(9) .099(16) . O13 H
H1O4 .745(8) .273(9) .411(9) .057(18) . O14 H
H2O4 .659(7) .276(9) .456(9) .063(18) . O14 H
H1O5 .650(7) .474(9) .111(10) .082(17) . O15 H
H2O5 .676(7) .465(9) .270(10) .088(17) . O15 H
H1O6 .485(7) .695(9) .023(8) .100(17) . O16 H
H2O6 .448(8) .667(9) .153(9) .030(19) . O16 H

loop_
_atom_type_symbol
_atom_type_description
_atom_type_scat_dispersion_real
_atom_type_scat_dispersion_imag
_atom_type_scat_source
Co ' ' 0.0000 0.0000 'Int. Tab. C, 4.2.6.8, 6.1.1.4'
'N ' 'Nitrogen    ' 0.0061 0.0033 'Int. Tab. C, 4.2.6.8, 6.1.1.4'
'C ' 'Carbon      ' 0.0033 0.0016 'Int. Tab. C, 4.2.6.8, 6.1.1.4'
'P ' 'Phosphorus  ' 0.1023 0.0942 'Int. Tab. C, 4.2.6.8, 6.1.1.4'
'O ' 'Oxygen      ' 0.0106 0.0060 'Int. Tab. C, 4.2.6.8, 6.1.1.4'
'H ' 'Hydrogen    ' 0.0000 0.0000 'Int. Tab. C, 4.2.6.8, 6.1.1.4'

loop_
_geom_angle_atom_site_label_1
_geom_angle_atom_site_label_2
_geom_angle_atom_site_label_3
_geom_angle
_geom_angle_publ_flag
N5 Co N6 90.9(2) yes
N4 Co N6 91.9(2) yes
N4 Co N5 89.6(2) yes
N3 Co N6 85.1(2) yes
N3 Co N5 93.1(2) yes
N3 Co N4 176.0(2) yes
N2 Co N6 173.9(2) yes
N2 Co N5 84.6(2) yes
N2 Co N4 92.2(2) yes
N2 Co N3 90.9(2) yes
N1 Co N6 94.2(2) yes
N1 Co N5 173.6(2) yes
N1 Co N4 86.3(2) yes
N1 Co N3 91.2(2) yes
N1 Co N2 90.6(2) yes
Co N1 H1N 107(5) no
Co N1 C4 107.8(3) yes
Co N1 C1 115.5(4) yes
C4 N1 H1N 108(5) no
C1 N1 H1N 105(6) no
C1 N1 C4 112.6(4) yes
Co N2 H2N 108(7) no
Co N2 C5 109.4(4) yes
Co N2 C2 115.6(4) yes
C5 N2 H2N 107(5) no
C2 N2 H2N 103(6) no
C2 N2 C5 112.7(5) yes
Co N3 H3N 113(6) no
Co N3 C6 108.5(3) yes
Co N3 C3 115.1(3) yes
C6 N3 H3N 114(7) no
C3 N3 H3N 93(7) no
C3 N3 C6 112.9(5) yes
Co N4 H4N 108(6) no
Co N4 C11 115.2(3) yes
Co N4 C7 108.1(3) yes
C11 N4 H4N 108(7) no
C7 N4 H4N 103(6) no
C7 N4 C11 113.1(4) yes
Co N5 H5N 104(7) no
Co N5 C12 115.0(4) yes
Co N5 C9 108.2(4) yes
C12 N5 H5N 103(7) no
C9 N5 H5N 113(8) no
C9 N5 C12 112.9(5) yes
Co N6 H6N 107(6) no
Co N6 C10 115.2(4) yes
Co N6 C8 108.4(4) yes
C10 N6 H6N 104(6) no
C8 N6 H6N 109(5) no
C8 N6 C10 112.5(4) yes
C2 N7 C3 113.6(5) yes
C1 N7 C3 114.8(5) yes
C1 N7 C2 114.7(5) yes
C11 N8 C12 112.8(5) yes
C10 N8 C12 113.4(5) yes
C10 N8 C11 115.3(5) yes
N1 C1 N7 113.3(5) yes
N7 C1 H21 105(5) no
N7 C1 H11 105(5) no
N1 C1 H21 112(6) no
N1 C1 H11 109(5) no
H11 C1 H21 113(8) no
N2 C2 N7 112.6(5) yes
N7 C2 H22 113(5) no
N7 C2 H12 110(6) no
N2 C2 H22 108(5) no
N2 C2 H12 110(6) no
H12 C2 H22 103(7) no
N3 C3 N7 113.4(5) yes
N7 C3 H23 108(6) no
N7 C3 H13 117(5) no
N3 C3 H23 98(7) no
N3 C3 H13 103(6) no
H13 C3 H23 117(8) no
N1 C4 H24 103(5) no
N1 C4 H14 97(5) no
N1 C4 C7 107.4(4) yes
H14 C4 H24 111(8) no
C7 C4 H24 113(6) no
C7 C4 H14 122(5) no
N2 C5 H25 105(5) no
N2 C5 H15 99(5) no
N2 C5 C9 107.2(5) yes
H15 C5 H25 112(8) no
C9 C5 H25 109(6) no
C9 C5 H15 123(6) no
N3 C6 H26 103(5) no
N3 C6 H16 100(6) no
N3 C6 C8 106.7(5) yes
H16 C6 H26 117(6) no
C8 C6 H26 112(5) no
C8 C6 H16 116(5) no
N4 C7 C4 107.3(4) yes
C4 C7 H27 111(6) no
C4 C7 H17 106(5) no
N4 C7 H27 107(5) no
N4 C7 H17 113(4) no
H17 C7 H27 113(8) no
N6 C8 C6 106.5(4) yes
C6 C8 H28 108(5) no
C6 C8 H18 111(6) no
N6 C8 H28 110(5) no
N6 C8 H18 115(5) no
H18 C8 H28 106(7) no
N5 C9 C5 106.5(5) yes
C5 C9 H29 112(6) no
C5 C9 H19 107(6) no
N5 C9 H29 106(6) no
N5 C9 H19 113(6) no
H19 C9 H29 113(7) no
N6 C10 N8 113.7(5) yes
N8 C10 H210 94(6) no
N8 C10 H110 102(5) no
N6 C10 H210 107(6) no
N6 C10 H110 109(5) no
H110 C10 H210 131(7) no
N4 C11 N8 113.7(5) yes
N8 C11 H211 97(5) no
N8 C11 H111 107(5) no
N4 C11 H211 111(5) no
N4 C11 H111 118(6) no
H111 C11 H211 108(8) no
N5 C12 N8 113.5(5) yes
N8 C12 H212 113(5) no
N8 C12 H112 102(5) no
N5 C12 H212 108(6) no
N5 C12 H112 108(6) no
H112 C12 H212 112(8) no
O3 P1 O4 100.3(2) yes
O2 P1 O4 108.7(2) yes
O2 P1 O3 108.4(2) yes
O1 P1 O4 109.8(2) yes
O1 P1 O3 111.3(2) yes
O1 P1 O2 117.1(2) yes
O6 P2 O7 105.8(3) yes
O5 P2 O7 110.0(3) yes
O5 P2 O6 119.0(3) yes
O4 P2 O7 103.5(2) yes
O4 P2 O6 110.8(2) yes
O4 P2 O5 106.7(2) yes
O9 P3 O10 111.7(3) yes
O8 P3 O10 107.5(2) yes
O8 P3 O9 115.9(2) yes
O7 P3 O10 103.8(3) yes
O7 P3 O9 109.7(2) yes
O7 P3 O8 107.5(2) yes
P1 O2 H2P 128(4) no
P1 O3 H1P 118(4) no
P1 O4 P2 130.1(3) no
P2 O7 P3 134.1(3) yes
P3 O10 H2P 121(4) no
H1O1 O11 H2O1 89(9) no
H1O2 O12 H2O2 102(7) no
H1O3 O13 H2O3 91(7) no
H1O4 O14 H2O4 93(8) no
H1O5 O15 H2O5 111(8) no
H1O6 O16 H2O6 81(6) no
O2 H2P O10 163(7) no

loop_
_geom_bond_atom_site_label_1
_geom_bond_atom_site_label_2
_geom_bond_distance
_geom_bond_publ_flag
Co N1 1.963(5) yes
Co N2 1.979(5) yes
Co N3 1.993(4) yes
Co N4 1.968(4) yes
Co N5 1.989(6) yes
Co N6 1.984(6) yes
N1 C1 1.511(8) yes
N1 C4 1.495(5) yes
N1 H1N 0.96(10) no
N2 C2 1.513(8) yes
N2 C5 1.479(9) yes
N2 H2N 0.89(6) no
N3 C3 1.498(8) yes
N3 C6 1.480(8) yes
N3 H3N 0.77(10) no
N4 C7 1.479(8) yes
N4 C11 1.509(8) yes
N4 H4N 0.80(10) no
N5 C9 1.484(9) yes
N5 C12 1.500(9) yes
N5 H5N 0.76(6) no
N6 C8 1.484(5) yes
N6 C10 1.501(7) yes
N6 H6N 0.96(10) no
N7 C1 1.420(9) yes
N7 C2 1.439(9) yes
N7 C3 1.431(7) yes
N8 C10 1.420(9) yes
N8 C11 1.436(7) yes
N8 C12 1.44(9) yes
C1 H11 1.03(9) no
C1 H21 0.90(8) no
C2 H12 0.90(8) no
C2 H22 1.04(10) no
C3 H13 0.96(9) no
C3 H23 0.83(9) no
C4 C7 1.488(9) yes
C4 H14 0.99(10) no
C4 H24 0.96(10) no
C5 C9 1.490(9) yes
C5 H15 0.89(9) no
C5 H25 0.94(6) no
C6 C8 1.510(8) yes
C6 H16 0.99(9) no
C6 H26 1.03(6) no
C7 H17 1.02(6) no
C7 H27 0.91(10) no
C8 H18 0.98(9) no
C8 H28 0.98(9) no
C9 H19 0.90(6) no
C9 H29 0.83(9) no
C10 H110 0.99(8) no
C10 H210 0.90(8) no
C11 H111 0.95(9) no
C11 H211 1.02(10) no
C12 H112 0.98(9) no
C12 H212 0.94(7) no
P1 O1 1.477(3) yes
P1 O2 1.507(4) yes
P1 O3 1.557(4) yes
P1 O4 1.601(4) yes
P2 O4 1.610(4) yes
P2 O5 1.473(5) yes
P2 O6 1.469(4) yes
P2 O7 1.600(5) yes
P3 O7 1.588(3) yes
P3 O8 1.491(4) yes
P3 O9 1.463(5) yes
P3 O10 1.555(5) yes
O2 H2P 1.27(7) no
O3 H1P 0.93(8) no
O10 H2P 1.23(6) no
O11 H1O1 0.73(6) no
O11 H2O1 0.82(9) no
O12 H1O2 0.96(7) no
O12 H2O2 0.84(8) no
O13 H1O3 0.92(8) no
O13 H2O3 0.84(7) no
O14 H1O4 0.76(8) no
O14 H2O4 0.81(8) no
O15 H1O5 0.88(9) no
O15 H2O5 0.79(9) no
O16 H1O6 1.24(6) no
O16 H2O6 0.90(7) no
